data_7046474
loop_
_publ_author_name
'Nahra, Fady'
'Van Hecke, Kristof'
'Kennedy, Alan R.'
'Nelson, David J.'

_publ_section_title
;
 Coinage metal complexes of selenoureas derived from N-heterocyclic
 carbenes.
;
_journal_issue 31
_journal_name_full 'Dalton transactions (Cambridge, England : 2003)'
_journal_page_first 10671
_journal_page_last 10684
_journal_paper_doi 10.1039/c8dt01506f
_journal_volume 47
_journal_year 2018
_chemical_formula_sum 'C27 H36 Cl Cu N2 Se'
_chemical_formula_weight 566.53
_space_group_crystal_system monoclinic
_space_group_IT_number 14
_space_group_name_Hall '-P 2ybc'
_space_group_name_H-M_alt 'P 1 21/c 1'
_symmetry_space_group_name_Hall '-P 2ybc'
_symmetry_space_group_name_H-M 'P 1 21/c 1'
_atom_sites_solution_hydrogens geom
_audit_creation_method SHELXL-2014/7
_audit_update_record
;
2018-04-16 deposited with the CCDC.
2018-05-30 downloaded from the CCDC.
;
_cell_angle_alpha 90
_cell_angle_beta 98.220(15)
_cell_angle_gamma 90
_cell_formula_units_Z 4
_cell_length_a 10.6799(19)
_cell_length_b 18.245(3)
_cell_length_c 14.256(2)
_cell_measurement_reflns_used 3972
_cell_measurement_temperature 150(2)
_cell_measurement_theta_max 28.8544
_cell_measurement_theta_min 3.0897
_cell_volume 2749.3(8)
_computing_cell_refinement CrysalisPro
_computing_data_collection CrysalisPro
_computing_data_reduction CrysalisPro
_computing_publication_material SHELXL-2014
_computing_structure_refinement 'SHELXL-2014/7 (Sheldrick, 2014)'
_computing_structure_solution SIR92
_diffrn_ambient_temperature 150(2)
_diffrn_measured_fraction_theta_full 0.998
_diffrn_measured_fraction_theta_max 0.931
_diffrn_measurement_device_type 'Oxford Diffraction Xcalibur E'
_diffrn_measurement_method 'omega scans'
_diffrn_radiation_type MoK\a
_diffrn_radiation_wavelength 0.71073
_diffrn_reflns_av_R_equivalents 0.0521
_diffrn_reflns_av_unetI/netI 0.0733
_diffrn_reflns_Laue_measured_fraction_full 0.998
_diffrn_reflns_Laue_measured_fraction_max 0.931
_diffrn_reflns_limit_h_max 14
_diffrn_reflns_limit_h_min -9
_diffrn_reflns_limit_k_max 22
_diffrn_reflns_limit_k_min -22
_diffrn_reflns_limit_l_max 18
_diffrn_reflns_limit_l_min -18
_diffrn_reflns_number 14109
_diffrn_reflns_point_group_measured_fraction_full 0.998
_diffrn_reflns_point_group_measured_fraction_max 0.931
_diffrn_reflns_theta_full 26.000
_diffrn_reflns_theta_max 27.997
_diffrn_reflns_theta_min 3.096
_diffrn_source 'sealed tube'
_exptl_absorpt_coefficient_mu 2.232
_exptl_absorpt_correction_T_max 1.00000
_exptl_absorpt_correction_T_min 0.44842
_exptl_absorpt_correction_type multi-scan
_exptl_absorpt_process_details
;
CrysAlisPro, Oxford Diffraction Ltd.,
Version 1.171.34.40 (release 27-08-2010 CrysAlis171 .NET)
(compiled Aug 27 2010,11:50:40)
Empirical absorption correction using spherical harmonics,
 implemented in SCALE3 ABSPACK scaling algorithm.
;
_exptl_crystal_colour colourless
_exptl_crystal_density_diffrn 1.369
_exptl_crystal_description slab
_exptl_crystal_F_000 1168
_exptl_crystal_size_max 0.35
_exptl_crystal_size_mid 0.22
_exptl_crystal_size_min 0.08
_refine_diff_density_max 0.586
_refine_diff_density_min -0.588
_refine_diff_density_rms 0.097
_refine_ls_extinction_method none
_refine_ls_goodness_of_fit_ref 1.022
_refine_ls_hydrogen_treatment constr
_refine_ls_matrix_type full
_refine_ls_number_parameters 297
_refine_ls_number_reflns 6174
_refine_ls_number_restraints 0
_refine_ls_restrained_S_all 1.022
_refine_ls_R_factor_all 0.0712
_refine_ls_R_factor_gt 0.0448
_refine_ls_shift/su_max 0.000
_refine_ls_shift/su_mean 0.000
_refine_ls_structure_factor_coef Fsqd
_refine_ls_weighting_details 'w=1/[\s^2^(Fo^2^)+(0.0426P)^2^] where P=(Fo^2^+2Fc^2^)/3'
_refine_ls_weighting_scheme calc
_refine_ls_wR_factor_gt 0.0960
_refine_ls_wR_factor_ref 0.1139
_reflns_Friedel_coverage 0.000
_reflns_number_gt 4558
_reflns_number_total 6174
_reflns_threshold_expression 'I > 2\s(I)'
_cod_data_source_file c8dt01506f2.cif
_cod_data_source_block iprse_cu_chlorofoo
_cod_depositor_comments 'Adding full bibliography for 7046473--7046483.cif.'
_cod_database_code 7046474
_shelx_shelxl_version_number 2014/7
_shelx_space_group_comment
;
The symmetry employed for this shelxl refinement is uniquely defined
by the following loop, which should always be used as a source of
symmetry information in preference to the above space-group names.
They are only intended as comments.
;

loop_
_space_group_symop_operation_xyz
'x, y, z'
'-x, y+1/2, -z+1/2'
'-x, -y, -z'
'x, -y-1/2, z-1/2'

loop_
_atom_site_label
_atom_site_type_symbol
_atom_site_fract_x
_atom_site_fract_y
_atom_site_fract_z
_atom_site_U_iso_or_equiv
_atom_site_adp_type
_atom_site_occupancy
_atom_site_site_symmetry_order
_atom_site_calc_flag
_atom_site_refinement_flags_posn
_atom_site_refinement_flags_adp
Cu1 Cu 0.54294(4) 0.18802(2) 0.96948(3) 0.03321(13) Uani 1 1 d . .
Se1 Se 0.34649(3) 0.20094(2) 0.88878(2) 0.02909(11) Uani 1 1 d . .
Cl1 Cl 0.73693(8) 0.16949(6) 1.01776(7) 0.0504(3) Uani 1 1 d . .
N1 N 0.1156(2) 0.19470(12) 0.96620(16) 0.0213(5) Uani 1 1 d . .
N2 N 0.2738(2) 0.20622(13) 1.07728(16) 0.0205(5) Uani 1 1 d . .
C1 C 0.2434(3) 0.19893(15) 0.9822(2) 0.0212(6) Uani 1 1 d . .
C2 C 0.0665(3) 0.19892(15) 1.0496(2) 0.0245(7) Uani 1 1 d . .
H2 H -0.0205 0.1968 1.0568 0.029 Uiso 1 1 calc R U
C3 C 0.1640(3) 0.20655(15) 1.1188(2) 0.0231(7) Uani 1 1 d . .
H3 H 0.1590 0.2113 1.1845 0.028 Uiso 1 1 calc R U
C4 C 0.0409(3) 0.19597(16) 0.8732(2) 0.0228(7) Uani 1 1 d . .
C5 C 0.0181(3) 0.12990(17) 0.8250(2) 0.0263(7) Uani 1 1 d . .
C6 C -0.0536(3) 0.13424(19) 0.7347(2) 0.0350(8) Uani 1 1 d . .
H6 H -0.0712 0.0908 0.6985 0.042 Uiso 1 1 calc R U
C7 C -0.0990(3) 0.20080(19) 0.6976(2) 0.0344(8) Uani 1 1 d . .
H7 H -0.1465 0.2025 0.6359 0.041 Uiso 1 1 calc R U
C8 C -0.0761(3) 0.26480(19) 0.7491(2) 0.0311(8) Uani 1 1 d . .
H8 H -0.1090 0.3099 0.7229 0.037 Uiso 1 1 calc R U
C9 C -0.0057(3) 0.26395(17) 0.8387(2) 0.0260(7) Uani 1 1 d . .
C10 C 0.0591(3) 0.05643(17) 0.8678(2) 0.0350(8) Uani 1 1 d . .
H10 H 0.1063 0.0656 0.9325 0.042 Uiso 1 1 calc R U
C11 C -0.0575(3) 0.0102(2) 0.8793(2) 0.0453(9) Uani 1 1 d . .
H11A H -0.1080 0.0355 0.9216 0.068 Uiso 1 1 calc R U
H11B H -0.0304 -0.0376 0.9065 0.068 Uiso 1 1 calc R U
H11C H -0.1086 0.0030 0.8172 0.068 Uiso 1 1 calc R U
C12 C 0.1480(3) 0.01584(19) 0.8106(2) 0.0452(9) Uani 1 1 d . .
H12A H 0.1044 0.0065 0.7464 0.068 Uiso 1 1 calc R U
H12B H 0.1733 -0.0309 0.8415 0.068 Uiso 1 1 calc R U
H12C H 0.2233 0.0459 0.8071 0.068 Uiso 1 1 calc R U
C13 C 0.0176(3) 0.33414(17) 0.8964(2) 0.0344(8) Uani 1 1 d . .
H13 H 0.0628 0.3204 0.9603 0.041 Uiso 1 1 calc R U
C14 C 0.1028(4) 0.38626(19) 0.8513(3) 0.0507(10) Uani 1 1 d . .
H14A H 0.1823 0.3614 0.8443 0.076 Uiso 1 1 calc R U
H14B H 0.1208 0.4295 0.8917 0.076 Uiso 1 1 calc R U
H14C H 0.0603 0.4014 0.7888 0.076 Uiso 1 1 calc R U
C15 C -0.1066(4) 0.3709(2) 0.9109(3) 0.0527(10) Uani 1 1 d . .
H15A H -0.1538 0.3843 0.8492 0.079 Uiso 1 1 calc R U
H15B H -0.0885 0.4151 0.9496 0.079 Uiso 1 1 calc R U
H15C H -0.1571 0.3369 0.9433 0.079 Uiso 1 1 calc R U
C16 C 0.3970(3) 0.21405(17) 1.13305(19) 0.0237(7) Uani 1 1 d . .
C17 C 0.4463(3) 0.15353(19) 1.1869(2) 0.0298(7) Uani 1 1 d . .
C18 C 0.5553(3) 0.1663(2) 1.2505(2) 0.0407(9) Uani 1 1 d . .
H18 H 0.5928 0.1268 1.2879 0.049 Uiso 1 1 calc R U
C19 C 0.6103(3) 0.2344(2) 1.2609(2) 0.0427(10) Uani 1 1 d . .
H19 H 0.6829 0.2419 1.3068 0.051 Uiso 1 1 calc R U
C20 C 0.5607(3) 0.2921(2) 1.2049(2) 0.0397(9) Uani 1 1 d . .
H20 H 0.6012 0.3386 1.2116 0.048 Uiso 1 1 calc R U
C21 C 0.4523(3) 0.28354(19) 1.1387(2) 0.0298(7) Uani 1 1 d . .
C22 C 0.3859(3) 0.07837(18) 1.1735(2) 0.0385(8) Uani 1 1 d . .
H22 H 0.2937 0.0859 1.1512 0.046 Uiso 1 1 calc R U
C23 C 0.4394(4) 0.0356(2) 1.0974(3) 0.0723(14) Uani 1 1 d . .
H23A H 0.4285 0.0639 1.0384 0.108 Uiso 1 1 calc R U
H23B H 0.3948 -0.0113 1.0870 0.108 Uiso 1 1 calc R U
H23C H 0.5297 0.0265 1.1177 0.108 Uiso 1 1 calc R U
C24 C 0.3971(4) 0.0336(2) 1.2642(3) 0.0597(12) Uani 1 1 d . .
H24A H 0.4861 0.0210 1.2845 0.090 Uiso 1 1 calc R U
H24B H 0.3472 -0.0114 1.2526 0.090 Uiso 1 1 calc R U
H24C H 0.3654 0.0623 1.3138 0.090 Uiso 1 1 calc R U
C25 C 0.3963(3) 0.34778(18) 1.0792(2) 0.0384(9) Uani 1 1 d . .
H25 H 0.3373 0.3273 1.0247 0.046 Uiso 1 1 calc R U
C26 C 0.4967(4) 0.3923(2) 1.0380(3) 0.0572(11) Uani 1 1 d . .
H26A H 0.5541 0.4150 1.0897 0.086 Uiso 1 1 calc R U
H26B H 0.4555 0.4306 0.9963 0.086 Uiso 1 1 calc R U
H26C H 0.5449 0.3599 1.0016 0.086 Uiso 1 1 calc R U
C27 C 0.3185(4) 0.3961(2) 1.1362(3) 0.0534(11) Uani 1 1 d . .
H27A H 0.2470 0.3679 1.1534 0.080 Uiso 1 1 calc R U
H27B H 0.2866 0.4386 1.0980 0.080 Uiso 1 1 calc R U
H27C H 0.3717 0.4129 1.1939 0.080 Uiso 1 1 calc R U

loop_
_atom_site_aniso_label
_atom_site_aniso_U_11
_atom_site_aniso_U_22
_atom_site_aniso_U_33
_atom_site_aniso_U_23
_atom_site_aniso_U_13
_atom_site_aniso_U_12
Cu1 0.0187(2) 0.0429(3) 0.0376(2) -0.00485(18) 0.00258(17) -0.00285(17)
Se1 0.02076(19) 0.0438(2) 0.02298(17) -0.00206(14) 0.00412(13) -0.00161(14)
Cl1 0.0196(4) 0.0718(7) 0.0575(6) -0.0098(5) -0.0018(4) -0.0010(4)
N1 0.0191(13) 0.0220(13) 0.0225(12) 0.0001(10) 0.0021(10) -0.0011(10)
N2 0.0158(13) 0.0253(14) 0.0205(12) -0.0023(10) 0.0024(10) -0.0002(10)
C1 0.0154(15) 0.0227(16) 0.0252(15) 0.0013(12) 0.0015(12) -0.0037(11)
C2 0.0220(17) 0.0270(17) 0.0257(15) 0.0031(13) 0.0076(13) -0.0011(13)
C3 0.0217(16) 0.0244(16) 0.0242(15) -0.0004(12) 0.0069(13) -0.0019(12)
C4 0.0180(16) 0.0277(17) 0.0218(14) 0.0019(12) 0.0000(12) -0.0024(12)
C5 0.0253(17) 0.0294(17) 0.0240(14) 0.0038(13) 0.0031(13) -0.0091(14)
C6 0.0303(19) 0.043(2) 0.0303(17) -0.0014(16) 0.0010(14) -0.0132(16)
C7 0.0249(18) 0.051(2) 0.0252(16) 0.0054(15) -0.0036(14) -0.0061(15)
C8 0.0227(17) 0.043(2) 0.0276(15) 0.0102(15) 0.0049(13) 0.0020(15)
C9 0.0168(16) 0.0344(19) 0.0268(15) 0.0016(14) 0.0028(12) -0.0011(13)
C10 0.044(2) 0.0281(18) 0.0306(16) -0.0017(14) -0.0015(15) -0.0087(16)
C11 0.057(3) 0.039(2) 0.041(2) -0.0016(17) 0.0097(18) -0.0158(19)
C12 0.057(3) 0.029(2) 0.051(2) 0.0018(17) 0.0117(19) -0.0010(18)
C13 0.039(2) 0.0252(17) 0.0369(18) 0.0040(15) 0.0001(15) 0.0044(15)
C14 0.055(3) 0.034(2) 0.064(2) 0.0024(19) 0.011(2) -0.0031(19)
C15 0.054(3) 0.040(2) 0.066(3) -0.007(2) 0.019(2) 0.008(2)
C16 0.0168(15) 0.0356(18) 0.0185(14) -0.0034(13) 0.0016(12) -0.0013(13)
C17 0.0254(17) 0.039(2) 0.0247(15) -0.0007(14) 0.0045(13) 0.0062(15)
C18 0.0276(19) 0.061(3) 0.0324(18) 0.0022(18) -0.0001(15) 0.0115(18)
C19 0.0250(19) 0.072(3) 0.0308(17) -0.0139(19) 0.0015(15) -0.0042(18)
C20 0.030(2) 0.056(2) 0.0337(18) -0.0158(17) 0.0063(16) -0.0151(17)
C21 0.0274(18) 0.0381(19) 0.0255(15) -0.0073(14) 0.0089(13) -0.0057(15)
C22 0.038(2) 0.034(2) 0.0420(19) 0.0116(16) 0.0019(16) 0.0045(16)
C23 0.106(4) 0.047(3) 0.070(3) -0.006(2) 0.036(3) -0.014(3)
C24 0.068(3) 0.053(3) 0.059(2) 0.026(2) 0.010(2) 0.014(2)
C25 0.048(2) 0.0294(18) 0.0367(18) -0.0088(16) 0.0033(16) -0.0146(17)
C26 0.083(3) 0.046(2) 0.047(2) -0.0068(19) 0.023(2) -0.026(2)
C27 0.063(3) 0.035(2) 0.064(3) 0.003(2) 0.013(2) 0.000(2)

loop_
_atom_type_symbol
_atom_type_description
_atom_type_scat_dispersion_real
_atom_type_scat_dispersion_imag
_atom_type_scat_source
Cu Cu 0.3201 1.2651 'International Tables Vol C Tables 4.2.6.8 and 6.1.1.4'
Se Se -0.0929 2.2259 'International Tables Vol C Tables 4.2.6.8 and 6.1.1.4'
Cl Cl 0.1484 0.1585 'International Tables Vol C Tables 4.2.6.8 and 6.1.1.4'
N N 0.0061 0.0033 'International Tables Vol C Tables 4.2.6.8 and 6.1.1.4'
C C 0.0033 0.0016 'International Tables Vol C Tables 4.2.6.8 and 6.1.1.4'
H H 0.0000 0.0000 'International Tables Vol C Tables 4.2.6.8 and 6.1.1.4'

loop_
_geom_angle_atom_site_label_1
_geom_angle_atom_site_label_2
_geom_angle_atom_site_label_3
_geom_angle
Cl1 Cu1 Se1 168.21(3)
C1 Se1 Cu1 103.71(9)
C1 N1 C2 110.7(2)
C1 N1 C4 124.4(3)
C2 N1 C4 124.4(3)
C1 N2 C3 109.3(2)
C1 N2 C16 129.1(2)
C3 N2 C16 121.6(2)
N1 C1 N2 105.4(2)
N1 C1 Se1 124.8(2)
N2 C1 Se1 129.6(2)
C3 C2 N1 107.0(3)
C3 C2 H2 126.5
N1 C2 H2 126.5
C2 C3 N2 107.5(3)
C2 C3 H3 126.2
N2 C3 H3 126.2
C5 C4 C9 124.5(3)
C5 C4 N1 118.3(3)
C9 C4 N1 117.3(3)
C4 C5 C6 116.0(3)
C4 C5 C10 123.3(3)
C6 C5 C10 120.6(3)
C7 C6 C5 121.1(3)
C7 C6 H6 119.5
C5 C6 H6 119.5
C8 C7 C6 120.8(3)
C8 C7 H7 119.6
C6 C7 H7 119.6
C7 C8 C9 120.8(3)
C7 C8 H8 119.6
C9 C8 H8 119.6
C8 C9 C4 116.9(3)
C8 C9 C13 120.9(3)
C4 C9 C13 122.3(3)
C5 C10 C12 112.4(3)
C5 C10 C11 109.8(3)
C12 C10 C11 111.5(3)
C5 C10 H10 107.6
C12 C10 H10 107.6
C11 C10 H10 107.6
C10 C11 H11A 109.5
C10 C11 H11B 109.5
H11A C11 H11B 109.5
C10 C11 H11C 109.5
H11A C11 H11C 109.5
H11B C11 H11C 109.5
C10 C12 H12A 109.5
C10 C12 H12B 109.5
H12A C12 H12B 109.5
C10 C12 H12C 109.5
H12A C12 H12C 109.5
H12B C12 H12C 109.5
C14 C13 C9 111.1(3)
C14 C13 C15 111.5(3)
C9 C13 C15 111.4(3)
C14 C13 H13 107.5
C9 C13 H13 107.5
C15 C13 H13 107.5
C13 C14 H14A 109.5
C13 C14 H14B 109.5
H14A C14 H14B 109.5
C13 C14 H14C 109.5
H14A C14 H14C 109.5
H14B C14 H14C 109.5
C13 C15 H15A 109.5
C13 C15 H15B 109.5
H15A C15 H15B 109.5
C13 C15 H15C 109.5
H15A C15 H15C 109.5
H15B C15 H15C 109.5
C21 C16 C17 124.1(3)
C21 C16 N2 117.8(3)
C17 C16 N2 117.7(3)
C18 C17 C16 116.1(3)
C18 C17 C22 122.3(3)
C16 C17 C22 121.6(3)
C19 C18 C17 121.8(3)
C19 C18 H18 119.1
C17 C18 H18 119.1
C18 C19 C20 120.3(3)
C18 C19 H19 119.8
C20 C19 H19 119.8
C19 C20 C21 121.3(3)
C19 C20 H20 119.4
C21 C20 H20 119.4
C20 C21 C16 116.4(3)
C20 C21 C25 120.9(3)
C16 C21 C25 122.6(3)
C23 C22 C17 111.0(3)
C23 C22 C24 109.9(3)
C17 C22 C24 113.6(3)
C23 C22 H22 107.4
C17 C22 H22 107.4
C24 C22 H22 107.4
C22 C23 H23A 109.5
C22 C23 H23B 109.5
H23A C23 H23B 109.5
C22 C23 H23C 109.5
H23A C23 H23C 109.5
H23B C23 H23C 109.5
C22 C24 H24A 109.5
C22 C24 H24B 109.5
H24A C24 H24B 109.5
C22 C24 H24C 109.5
H24A C24 H24C 109.5
H24B C24 H24C 109.5
C21 C25 C27 110.4(3)
C21 C25 C26 112.5(3)
C27 C25 C26 111.3(3)
C21 C25 H25 107.4
C27 C25 H25 107.4
C26 C25 H25 107.4
C25 C26 H26A 109.5
C25 C26 H26B 109.5
H26A C26 H26B 109.5
C25 C26 H26C 109.5
H26A C26 H26C 109.5
H26B C26 H26C 109.5
C25 C27 H27A 109.5
C25 C27 H27B 109.5
H27A C27 H27B 109.5
C25 C27 H27C 109.5
H27A C27 H27C 109.5
H27B C27 H27C 109.5

loop_
_geom_bond_atom_site_label_1
_geom_bond_atom_site_label_2
_geom_bond_distance
Cu1 Cl1 2.1148(10)
Cu1 Se1 2.2563(6)
Se1 C1 1.846(3)
N1 C1 1.354(4)
N1 C2 1.368(4)
N1 C4 1.447(3)
N2 C1 1.354(3)
N2 C3 1.388(4)
N2 C16 1.444(4)
C2 C3 1.336(4)
C2 H2 0.9500
C3 H3 0.9500
C4 C5 1.392(4)
C4 C9 1.399(4)
C5 C6 1.402(4)
C5 C10 1.512(4)
C6 C7 1.385(5)
C6 H6 0.9500
C7 C8 1.383(4)
C7 H7 0.9500
C8 C9 1.387(4)
C8 H8 0.9500
C9 C13 1.523(4)
C10 C12 1.529(5)
C10 C11 1.532(4)
C10 H10 1.0000
C11 H11A 0.9800
C11 H11B 0.9800
C11 H11C 0.9800
C12 H12A 0.9800
C12 H12B 0.9800
C12 H12C 0.9800
C13 C14 1.521(5)
C13 C15 1.526(5)
C13 H13 1.0000
C14 H14A 0.9800
C14 H14B 0.9800
C14 H14C 0.9800
C15 H15A 0.9800
C15 H15B 0.9800
C15 H15C 0.9800
C16 C21 1.396(4)
C16 C17 1.404(4)
C17 C18 1.389(4)
C17 C22 1.516(5)
C18 C19 1.374(5)
C18 H18 0.9500
C19 C20 1.380(5)
C19 H19 0.9500
C20 C21 1.393(4)
C20 H20 0.9500
C21 C25 1.519(5)
C22 C23 1.513(5)
C22 C24 1.519(4)
C22 H22 1.0000
C23 H23A 0.9800
C23 H23B 0.9800
C23 H23C 0.9800
C24 H24A 0.9800
C24 H24B 0.9800
C24 H24C 0.9800
C25 C27 1.524(5)
C25 C26 1.528(5)
C25 H25 1.0000
C26 H26A 0.9800
C26 H26B 0.9800
C26 H26C 0.9800
C27 H27A 0.9800
C27 H27B 0.9800
C27 H27C 0.9800

loop_
_geom_torsion_atom_site_label_1
_geom_torsion_atom_site_label_2
_geom_torsion_atom_site_label_3
_geom_torsion_atom_site_label_4
_geom_torsion
C2 N1 C1 N2 -0.2(3)
C4 N1 C1 N2 171.7(2)
C2 N1 C1 Se1 -176.2(2)
C4 N1 C1 Se1 -4.2(4)
C3 N2 C1 N1 -0.1(3)
C16 N2 C1 N1 -179.1(3)
C3 N2 C1 Se1 175.5(2)
C16 N2 C1 Se1 -3.4(4)
Cu1 Se1 C1 N1 -170.4(2)
Cu1 Se1 C1 N2 14.7(3)
C1 N1 C2 C3 0.5(3)
C4 N1 C2 C3 -171.4(2)
N1 C2 C3 N2 -0.6(3)
C1 N2 C3 C2 0.5(3)
C16 N2 C3 C2 179.5(2)
C1 N1 C4 C5 87.3(4)
C2 N1 C4 C5 -101.8(3)
C1 N1 C4 C9 -93.8(4)
C2 N1 C4 C9 77.0(4)
C9 C4 C5 C6 2.0(5)
N1 C4 C5 C6 -179.3(3)
C9 C4 C5 C10 -174.0(3)
N1 C4 C5 C10 4.7(5)
C4 C5 C6 C7 -0.6(5)
C10 C5 C6 C7 175.5(3)
C5 C6 C7 C8 -0.8(5)
C6 C7 C8 C9 0.9(5)
C7 C8 C9 C4 0.4(5)
C7 C8 C9 C13 -178.9(3)
C5 C4 C9 C8 -1.9(5)
N1 C4 C9 C8 179.3(3)
C5 C4 C9 C13 177.4(3)
N1 C4 C9 C13 -1.4(4)
C4 C5 C10 C12 -120.8(3)
C6 C5 C10 C12 63.4(4)
C4 C5 C10 C11 114.4(3)
C6 C5 C10 C11 -61.4(4)
C8 C9 C13 C14 -67.9(4)
C4 C9 C13 C14 112.9(3)
C8 C9 C13 C15 57.1(4)
C4 C9 C13 C15 -122.2(3)
C1 N2 C16 C21 81.0(4)
C3 N2 C16 C21 -97.9(3)
C1 N2 C16 C17 -106.4(3)
C3 N2 C16 C17 74.7(4)
C21 C16 C17 C18 1.6(5)
N2 C16 C17 C18 -170.5(3)
C21 C16 C17 C22 -176.5(3)
N2 C16 C17 C22 11.4(4)
C16 C17 C18 C19 0.8(5)
C22 C17 C18 C19 179.0(3)
C17 C18 C19 C20 -2.5(5)
C18 C19 C20 C21 1.8(5)
C19 C20 C21 C16 0.5(5)
C19 C20 C21 C25 178.4(3)
C17 C16 C21 C20 -2.2(5)
N2 C16 C21 C20 169.8(3)
C17 C16 C21 C25 179.9(3)
N2 C16 C21 C25 -8.0(4)
C18 C17 C22 C23 -89.7(4)
C16 C17 C22 C23 88.4(4)
C18 C17 C22 C24 34.7(5)
C16 C17 C22 C24 -147.2(3)
C20 C21 C25 C27 -79.8(4)
C16 C21 C25 C27 98.0(4)
C20 C21 C25 C26 45.3(4)
C16 C21 C25 C26 -136.9(3)
